data_4127099
loop_
_publ_author_name
'Wei, Peifa'
'Zhang, Jing-Xuan'
'Zhao, Zheng'
'Chen, Yuncong'
'He, Xuewen'
'Chen, Ming'
'Gong, Junyi'
'Sung, Herman H.-Y.'
'Williams, Ian D.'
'Lam, Jacky W. Y.'
'Tang, Ben Zhong'

_publ_section_title
;
 Multiple yet Controllable Photoswitching in a Single AIEgen System.
;
_journal_name_full 'Journal of the American Chemical Society'
_journal_paper_doi 10.1021/jacs.7b13364
_journal_year 2018
_chemical_formula_moiety 'I, C26 H21 N2 O, C H4 O'
_chemical_formula_sum 'C27 H25 I N2 O2'
_chemical_formula_weight 536.39
_chemical_name_systematic
;
 ? 
;
_space_group_crystal_system triclinic
_space_group_IT_number 2
_space_group_name_Hall '-P 1'
_space_group_name_H-M_alt 'P -1'
_symmetry_space_group_name_Hall '-P 1'
_symmetry_space_group_name_H-M 'P -1'
_atom_sites_solution_hydrogens geom
_atom_sites_solution_primary direct
_audit_creation_date 2017-10-16
_audit_creation_method
;
Olex2 1.2
(compiled 2017.08.10 svn.r3458 for OlexSys, GUI svn.r5381)
;
_cell_angle_alpha 96.028(7)
_cell_angle_beta 102.045(7)
_cell_angle_gamma 104.758(7)
_cell_formula_units_Z 2
_cell_length_a 7.8457(7)
_cell_length_b 9.6282(8)
_cell_length_c 16.7749(13)
_cell_measurement_reflns_used 2430
_cell_measurement_temperature 100.01(10)
_cell_measurement_theta_max 74.0680
_cell_measurement_theta_min 4.8020
_cell_volume 1181.51(18)
_computing_cell_refinement 'CrysAlisPro 1.171.38.46 (Rigaku OD, 2015)'
_computing_data_collection 'CrysAlisPro 1.171.38.46 (Rigaku OD, 2015)'
_computing_data_reduction 'CrysAlisPro 1.171.38.46 (Rigaku OD, 2015)'
_computing_molecular_graphics 'Olex2 (Dolomanov et al., 2009)'
_computing_publication_material 'Olex2 (Dolomanov et al., 2009)'
_computing_structure_refinement 'ShelXL (Sheldrick, 2015)'
_computing_structure_solution 'ShelXS (Sheldrick, 2008)'
_diffrn_ambient_environment N~2~
_diffrn_ambient_temperature 100.01(10)
_diffrn_detector 'CCD plate'
_diffrn_detector_area_resol_mean 10.3577
_diffrn_detector_type Atlas
_diffrn_measured_fraction_theta_full 0.987
_diffrn_measured_fraction_theta_max 0.985
_diffrn_measurement_details
;
List of Runs (angles in degrees, time in seconds):

  # Type    Start    End  Width  t~exp~   \w     \q     \k     \f   Frames
--------------------------------------------------------------------------
  1  \w     41.00 121.00   1.00    4.00    --  107.97-125.00   0.00   80
  2  \w    -67.00  36.00   1.00    2.00    --  -40.45  37.00  30.00  103
  3  \w   -106.00 -14.00   1.00    2.00    --  -40.45 -37.00-150.00   92
  4  \w    -96.00  -2.00   1.00    2.00    --  -40.45 125.00  90.00   94
  5  \w     38.00 141.00   1.00    4.00    --  107.97 -77.00 150.00  103
  6  \w     88.00 162.00   1.00    4.00    --  107.97  30.00   0.00   74
  7  \w    131.00 163.00   1.00    4.00    --  107.97  45.00  60.00   32
  8  \w    128.00 177.00   1.00    4.00    --  107.97  61.00 -60.00   49
  9  \w     95.00 178.00   1.00    4.00    --  107.97 125.00-120.00   83
 10  \w     80.00 108.00   1.00    4.00    --  107.97  45.00  60.00   28
 11  \w     79.00 123.00   1.00    4.00    --  107.97  61.00 -60.00   44
 12  \w     74.00 146.00   1.00    4.00    --  107.97  77.00-150.00   72
 13  \w     34.00 133.00   1.00    4.00    --  107.97 -61.00 -30.00   99
;
_diffrn_measurement_device 'kappa diffractometer'
_diffrn_measurement_device_type 'SuperNova, Dual, Cu at zero, Atlas'
_diffrn_measurement_method '\w scans'
_diffrn_orient_matrix_type 'CrysAlisPro convention (1999,Acta A55,543-557)'
_diffrn_orient_matrix_UB_11 0.1186281000
_diffrn_orient_matrix_UB_12 0.0693084000
_diffrn_orient_matrix_UB_13 -0.0559801000
_diffrn_orient_matrix_UB_21 0.1465186000
_diffrn_orient_matrix_UB_22 -0.0718623000
_diffrn_orient_matrix_UB_23 0.0363533000
_diffrn_orient_matrix_UB_31 -0.0912172000
_diffrn_orient_matrix_UB_32 -0.1349025000
_diffrn_orient_matrix_UB_33 -0.0679449000
_diffrn_radiation_monochromator mirror
_diffrn_radiation_probe x-ray
_diffrn_radiation_type CuK\a
_diffrn_radiation_wavelength 1.54184
_diffrn_reflns_av_R_equivalents 0.0518
_diffrn_reflns_av_unetI/netI 0.0695
_diffrn_reflns_Laue_measured_fraction_full 0.987
_diffrn_reflns_Laue_measured_fraction_max 0.985
_diffrn_reflns_limit_h_max 9
_diffrn_reflns_limit_h_min -9
_diffrn_reflns_limit_k_max 9
_diffrn_reflns_limit_k_min -11
_diffrn_reflns_limit_l_max 20
_diffrn_reflns_limit_l_min -20
_diffrn_reflns_number 6469
_diffrn_reflns_point_group_measured_fraction_full 0.987
_diffrn_reflns_point_group_measured_fraction_max 0.985
_diffrn_reflns_theta_full 66.500
_diffrn_reflns_theta_max 67.492
_diffrn_reflns_theta_min 4.818
_diffrn_source 'micro-focus sealed X-ray tube'
_diffrn_source_current 0.80
_diffrn_source_power 0.040
_diffrn_source_target Cu
_diffrn_source_type 'SuperNova (Cu) X-ray Source'
_diffrn_source_voltage 50
_exptl_absorpt_coefficient_mu 10.850
_exptl_absorpt_correction_T_max 1.00000
_exptl_absorpt_correction_T_min 0.85847
_exptl_absorpt_correction_type multi-scan
_exptl_absorpt_process_details
;
CrysAlisPro 1.171.38.46 (Rigaku Oxford Diffraction, 2015)
Empirical absorption correction using spherical harmonics,
 implemented in SCALE3 ABSPACK scaling algorithm.
;
_exptl_crystal_colour yellow
_exptl_crystal_colour_primary yellow
_exptl_crystal_density_diffrn 1.508
_exptl_crystal_density_method 'not measured'
_exptl_crystal_description block
_exptl_crystal_F_000 540
_exptl_crystal_size_max 0.06
_exptl_crystal_size_mid 0.05
_exptl_crystal_size_min 0.03
_refine_diff_density_max 1.249
_refine_diff_density_min -0.957
_refine_diff_density_rms 0.109
_refine_ls_extinction_method none
_refine_ls_goodness_of_fit_ref 1.003
_refine_ls_hydrogen_treatment constr
_refine_ls_matrix_type full
_refine_ls_number_parameters 293
_refine_ls_number_reflns 4197
_refine_ls_number_restraints 0
_refine_ls_restrained_S_all 1.003
_refine_ls_R_factor_all 0.0498
_refine_ls_R_factor_gt 0.0397
_refine_ls_shift/su_max 0.001
_refine_ls_shift/su_mean 0.000
_refine_ls_structure_factor_coef Fsqd
_refine_ls_weighting_details 'w=1/[\s^2^(Fo^2^)+(0.0390P)^2^] where P=(Fo^2^+2Fc^2^)/3'
_refine_ls_weighting_scheme calc
_refine_ls_wR_factor_gt 0.0884
_refine_ls_wR_factor_ref 0.0931
_reflns_Friedel_coverage 0.000
_reflns_number_gt 3614
_reflns_number_total 4197
_reflns_threshold_expression 'I > 2\s(I)'
_cod_data_source_file Z-MPPMNAN-I.cif
_cod_data_source_block peifa19cult
_cod_original_cell_volume 1181.51(17)
_cod_database_code 4127099
_shelx_shelxl_version_number 2014/7
_chemical_oxdiff_formula 'I C30 H28 O2 N2 Cl'
_shelx_space_group_comment
;
The symmetry employed for this shelxl refinement is uniquely defined
by the following loop, which should always be used as a source of
symmetry information in preference to the above space-group names.
They are only intended as comments.
;
_shelx_estimated_absorpt_t_max 0.737
_shelx_estimated_absorpt_t_min 0.562
_reflns_odcompleteness_completeness 98.71
_reflns_odcompleteness_iscentric 1
_reflns_odcompleteness_theta 67.46
_olex2_refinement_description
;
1. Fixed Uiso
 At 1.2 times of:
  All C(H) groups
 At 1.5 times of:
  All C(H,H,H) groups, All O(H) groups
2.a Aromatic/amide H refined with riding coordinates:
 C3(H3), C5(H5), C6(H6), C8(H8), C10(H10), C11(H11), C13(H13), C16(H16),
 C17(H17), C19(H19), C20(H20), C22(H22), C23(H23), C24(H24), C25(H25)
2.b Idealised Me refined as rotating group:
 C14(H14A,H14B,H14C), C26(H26A,H26B,H26C), C1S(H1SA,H1SB,H1SC)
2.c Idealised tetrahedral OH refined as rotating group:
 O1S(H1S)
;
_olex2_date_sample_data_collection 2017-10-11
_olex2_submission_special_instructions 'No special instructions were received'
_oxdiff_exptl_absorpt_empirical_details
;
Empirical correction (ABSPACK) includes:
- Absorption correction using spherical harmonics
- Frame scaling
;
_oxdiff_exptl_absorpt_empirical_full_max 1.310
_oxdiff_exptl_absorpt_empirical_full_min 0.819

loop_
_space_group_symop_operation_xyz
'x, y, z'
'-x, -y, -z'

loop_
_atom_site_label
_atom_site_type_symbol
_atom_site_fract_x
_atom_site_fract_y
_atom_site_fract_z
_atom_site_U_iso_or_equiv
_atom_site_adp_type
_atom_site_occupancy
_atom_site_site_symmetry_order
_atom_site_calc_flag
_atom_site_refinement_flags_posn
I1 I 0.91197(4) 0.40211(3) 0.75863(2) 0.02540(10) Uani 1 1 d .
O1 O 1.8727(4) 1.1589(3) 1.0141(2) 0.0272(7) Uani 1 1 d .
N1 N 1.1787(7) 0.9194(5) 0.4766(3) 0.0403(11) Uani 1 1 d .
N2 N 0.1216(5) 0.0594(4) 0.2309(2) 0.0208(7) Uani 1 1 d .
C1 C 1.1033(6) 0.8389(5) 0.5117(3) 0.0244(10) Uani 1 1 d .
C2 C 1.0087(6) 0.7307(4) 0.5527(3) 0.0192(8) Uani 1 1 d .
C3 C 1.0674(6) 0.7365(4) 0.6348(3) 0.0206(9) Uani 1 1 d .
H3 H 1.0011 0.6585 0.6564 0.025 Uiso 1 1 calc R
C4 C 1.2162(6) 0.8431(5) 0.6960(3) 0.0204(9) Uani 1 1 d .
C5 C 1.2951(6) 0.9895(5) 0.6860(3) 0.0210(9) Uani 1 1 d .
H5 H 1.2493 1.0235 0.6371 0.025 Uiso 1 1 calc R
C6 C 1.4374(6) 1.0817(4) 0.7468(3) 0.0201(9) Uani 1 1 d .
H6 H 1.4872 1.1788 0.7392 0.024 Uiso 1 1 calc R
C7 C 1.5108(6) 1.0354(5) 0.8204(3) 0.0196(9) Uani 1 1 d .
C8 C 1.6592(6) 1.1291(5) 0.8819(3) 0.0220(9) Uani 1 1 d .
H8 H 1.7103 1.2265 0.8753 0.026 Uiso 1 1 calc R
C9 C 1.7288(6) 1.0779(5) 0.9515(3) 0.0217(9) Uani 1 1 d .
C10 C 1.6528(6) 0.9332(5) 0.9620(3) 0.0256(10) Uani 1 1 d .
H10 H 1.7028 0.8994 1.0102 0.031 Uiso 1 1 calc R
C11 C 1.5087(6) 0.8418(5) 0.9039(3) 0.0234(9) Uani 1 1 d .
H11 H 1.4596 0.7450 0.9121 0.028 Uiso 1 1 calc R
C12 C 1.4307(6) 0.8897(5) 0.8310(3) 0.0200(9) Uani 1 1 d .
C13 C 1.2830(6) 0.7986(4) 0.7684(3) 0.0205(9) Uani 1 1 d .
H13 H 1.2278 0.7029 0.7766 0.025 Uiso 1 1 calc R
C14 C 1.9436(7) 1.3103(5) 1.0092(3) 0.0307(11) Uani 1 1 d .
H14A H 1.9945 1.3184 0.9607 0.046 Uiso 1 1 calc GR
H14B H 2.0390 1.3584 1.0593 0.046 Uiso 1 1 calc GR
H14C H 1.8454 1.3570 1.0042 0.046 Uiso 1 1 calc GR
C15 C 0.8561(6) 0.6125(4) 0.4986(3) 0.0194(9) Uani 1 1 d .
C16 C 0.8022(6) 0.6156(5) 0.4140(3) 0.0218(9) Uani 1 1 d .
H16 H 0.8665 0.6931 0.3914 0.026 Uiso 1 1 calc R
C17 C 0.6566(6) 0.5075(5) 0.3624(3) 0.0235(9) Uani 1 1 d .
H17 H 0.6209 0.5139 0.3055 0.028 Uiso 1 1 calc R
C18 C 0.5623(6) 0.3902(5) 0.3927(3) 0.0205(9) Uani 1 1 d .
C19 C 0.6186(6) 0.3850(5) 0.4775(3) 0.0206(9) Uani 1 1 d .
H19 H 0.5574 0.3052 0.4994 0.025 Uiso 1 1 calc R
C20 C 0.7606(6) 0.4933(4) 0.5292(3) 0.0186(8) Uani 1 1 d .
H20 H 0.7948 0.4876 0.5863 0.022 Uiso 1 1 calc R
C21 C 0.4087(6) 0.2753(5) 0.3375(3) 0.0191(8) Uani 1 1 d .
C22 C 0.3127(6) 0.3020(5) 0.2633(3) 0.0252(9) Uani 1 1 d .
H22 H 0.3455 0.3963 0.2488 0.030 Uiso 1 1 calc R
C23 C 0.1725(6) 0.1948(5) 0.2114(3) 0.0239(9) Uani 1 1 d .
H23 H 0.1099 0.2152 0.1611 0.029 Uiso 1 1 calc R
C24 C 0.2080(6) 0.0305(5) 0.3020(3) 0.0225(9) Uani 1 1 d .
H24 H 0.1710 -0.0644 0.3152 0.027 Uiso 1 1 calc R
C25 C 0.3493(6) 0.1349(5) 0.3564(3) 0.0208(9) Uani 1 1 d .
H25 H 0.4072 0.1120 0.4069 0.025 Uiso 1 1 calc R
C26 C -0.0321(6) -0.0531(5) 0.1727(3) 0.0233(9) Uani 1 1 d .
H26A H -0.0300 -0.1498 0.1853 0.035 Uiso 1 1 calc GR
H26B H -0.0207 -0.0480 0.1159 0.035 Uiso 1 1 calc GR
H26C H -0.1472 -0.0357 0.1783 0.035 Uiso 1 1 calc GR
O1S O 0.6901(6) 0.5179(5) 0.0868(3) 0.0596(13) Uani 1 1 d .
H1S H 0.7869 0.5401 0.1242 0.089 Uiso 1 1 calc GR
C1S C 0.5736(8) 0.5891(7) 0.1100(4) 0.0484(15) Uani 1 1 d .
H1SA H 0.4484 0.5355 0.0807 0.073 Uiso 1 1 calc GR
H1SB H 0.6027 0.6875 0.0962 0.073 Uiso 1 1 calc GR
H1SC H 0.5862 0.5954 0.1697 0.073 Uiso 1 1 calc GR

loop_
_atom_site_aniso_label
_atom_site_aniso_U_11
_atom_site_aniso_U_22
_atom_site_aniso_U_33
_atom_site_aniso_U_23
_atom_site_aniso_U_13
_atom_site_aniso_U_12
I1 0.02884(17) 0.02043(14) 0.02713(16) 0.00693(10) 0.00822(11) 0.00507(10)
O1 0.0283(18) 0.0232(16) 0.0215(17) 0.0014(13) -0.0010(13) -0.0010(13)
N1 0.051(3) 0.035(2) 0.024(2) 0.0027(19) 0.011(2) -0.009(2)
N2 0.0209(19) 0.0190(17) 0.0230(19) -0.0013(15) 0.0072(15) 0.0068(14)
C1 0.025(2) 0.023(2) 0.019(2) -0.0018(18) 0.0035(18) -0.0009(18)
C2 0.020(2) 0.018(2) 0.021(2) 0.0020(17) 0.0068(17) 0.0078(17)
C3 0.021(2) 0.017(2) 0.024(2) 0.0015(17) 0.0093(18) 0.0039(17)
C4 0.018(2) 0.022(2) 0.020(2) -0.0022(17) 0.0093(17) 0.0032(17)
C5 0.019(2) 0.021(2) 0.023(2) 0.0042(17) 0.0062(17) 0.0052(17)
C6 0.018(2) 0.0166(19) 0.023(2) -0.0018(17) 0.0050(17) 0.0014(16)
C7 0.018(2) 0.021(2) 0.023(2) 0.0028(17) 0.0122(18) 0.0064(17)
C8 0.021(2) 0.021(2) 0.024(2) 0.0004(17) 0.0123(18) 0.0029(17)
C9 0.019(2) 0.022(2) 0.020(2) -0.0029(17) 0.0054(17) -0.0005(17)
C10 0.027(2) 0.026(2) 0.023(2) -0.0001(19) 0.0059(19) 0.0072(19)
C11 0.026(2) 0.019(2) 0.025(2) 0.0028(18) 0.0079(19) 0.0039(18)
C12 0.017(2) 0.022(2) 0.021(2) 0.0003(17) 0.0087(17) 0.0035(17)
C13 0.017(2) 0.0133(19) 0.033(2) 0.0016(17) 0.0124(18) 0.0026(16)
C14 0.037(3) 0.023(2) 0.021(2) 0.0007(18) -0.001(2) -0.003(2)
C15 0.016(2) 0.017(2) 0.025(2) -0.0012(17) 0.0076(17) 0.0038(16)
C16 0.023(2) 0.019(2) 0.019(2) 0.0031(17) 0.0032(18) 0.0012(17)
C17 0.028(2) 0.021(2) 0.021(2) 0.0036(17) 0.0072(18) 0.0041(18)
C18 0.017(2) 0.022(2) 0.022(2) -0.0016(17) 0.0046(17) 0.0084(17)
C19 0.020(2) 0.021(2) 0.025(2) 0.0067(18) 0.0087(18) 0.0081(17)
C20 0.022(2) 0.019(2) 0.016(2) 0.0010(16) 0.0056(16) 0.0079(17)
C21 0.019(2) 0.020(2) 0.021(2) 0.0013(17) 0.0093(17) 0.0067(17)
C22 0.026(2) 0.020(2) 0.029(2) 0.0055(18) 0.0057(19) 0.0055(18)
C23 0.026(2) 0.024(2) 0.021(2) 0.0071(18) 0.0035(18) 0.0082(18)
C24 0.029(2) 0.020(2) 0.021(2) 0.0032(17) 0.0104(18) 0.0069(18)
C25 0.024(2) 0.021(2) 0.018(2) 0.0019(17) 0.0045(17) 0.0066(17)
C26 0.018(2) 0.026(2) 0.020(2) -0.0039(18) 0.0001(17) 0.0046(18)
O1S 0.045(3) 0.062(3) 0.063(3) -0.009(2) -0.003(2) 0.021(2)
C1S 0.043(3) 0.044(3) 0.057(4) 0.001(3) 0.008(3) 0.017(3)

loop_
_atom_type_symbol
_atom_type_description
_atom_type_scat_dispersion_real
_atom_type_scat_dispersion_imag
_atom_type_scat_source
C C 0.0181 0.0091 'International Tables Vol C Tables 4.2.6.8 and 6.1.1.4'
H H 0.0000 0.0000 'International Tables Vol C Tables 4.2.6.8 and 6.1.1.4'
I I -0.3257 6.8362 'International Tables Vol C Tables 4.2.6.8 and 6.1.1.4'
N N 0.0311 0.0180 'International Tables Vol C Tables 4.2.6.8 and 6.1.1.4'
O O 0.0492 0.0322 'International Tables Vol C Tables 4.2.6.8 and 6.1.1.4'

loop_
_geom_angle_atom_site_label_1
_geom_angle_atom_site_label_2
_geom_angle_atom_site_label_3
_geom_angle
C9 O1 C14 116.9(4)
C23 N2 C26 118.7(4)
C24 N2 C23 119.9(4)
C24 N2 C26 121.5(4)
N1 C1 C2 176.8(5)
C1 C2 C15 115.9(4)
C3 C2 C1 120.1(4)
C3 C2 C15 124.0(4)
C2 C3 C4 130.6(4)
C5 C4 C3 124.7(4)
C13 C4 C3 117.2(4)
C13 C4 C5 118.2(4)
C6 C5 C4 120.5(4)
C5 C6 C7 121.7(4)
C6 C7 C8 121.6(4)
C6 C7 C12 118.0(4)
C8 C7 C12 120.4(4)
C9 C8 C7 119.5(4)
O1 C9 C8 124.1(4)
O1 C9 C10 115.3(4)
C8 C9 C10 120.6(4)
C11 C10 C9 120.9(4)
C10 C11 C12 120.8(4)
C11 C12 C7 117.8(4)
C13 C12 C7 119.2(4)
C13 C12 C11 123.0(4)
C4 C13 C12 122.5(4)
C16 C15 C2 120.3(4)
C16 C15 C20 117.6(4)
C20 C15 C2 122.1(4)
C17 C16 C15 121.3(4)
C16 C17 C18 121.0(4)
C17 C18 C19 117.8(4)
C17 C18 C21 120.8(4)
C19 C18 C21 121.4(4)
C20 C19 C18 121.4(4)
C19 C20 C15 120.9(4)
C22 C21 C18 121.1(4)
C22 C21 C25 116.5(4)
C25 C21 C18 122.5(4)
C23 C22 C21 121.1(4)
N2 C23 C22 120.8(4)
N2 C24 C25 121.5(4)
C24 C25 C21 120.3(4)

loop_
_geom_bond_atom_site_label_1
_geom_bond_atom_site_label_2
_geom_bond_distance
O1 C9 1.368(5)
O1 C14 1.439(5)
N1 C1 1.143(6)
N2 C23 1.359(6)
N2 C24 1.337(6)
N2 C26 1.484(5)
C1 C2 1.442(6)
C2 C3 1.347(6)
C2 C15 1.479(6)
C3 C4 1.462(6)
C4 C5 1.431(6)
C4 C13 1.376(6)
C5 C6 1.380(6)
C6 C7 1.415(6)
C7 C8 1.415(6)
C7 C12 1.429(6)
C8 C9 1.376(7)
C9 C10 1.414(6)
C10 C11 1.362(7)
C11 C12 1.426(6)
C12 C13 1.413(6)
C15 C16 1.400(6)
C15 C20 1.410(6)
C16 C17 1.389(6)
C17 C18 1.391(6)
C18 C19 1.409(6)
C18 C21 1.474(6)
C19 C20 1.377(6)
C21 C22 1.399(6)
C21 C25 1.406(6)
C22 C23 1.366(7)
C24 C25 1.374(6)
O1S C1S 1.367(7)

loop_
_geom_torsion_atom_site_label_1
_geom_torsion_atom_site_label_2
_geom_torsion_atom_site_label_3
_geom_torsion_atom_site_label_4
_geom_torsion
O1 C9 C10 C11 179.9(4)
N2 C24 C25 C21 -1.1(7)
C1 C2 C3 C4 3.0(7)
C1 C2 C15 C16 -4.7(6)
C1 C2 C15 C20 174.9(4)
C2 C3 C4 C5 21.5(7)
C2 C3 C4 C13 -159.0(5)
C2 C15 C16 C17 -178.5(4)
C2 C15 C20 C19 179.8(4)
C3 C2 C15 C16 179.3(4)
C3 C2 C15 C20 -1.2(7)
C3 C4 C5 C6 -179.0(4)
C3 C4 C13 C12 177.7(4)
C4 C5 C6 C7 0.5(7)
C5 C4 C13 C12 -2.8(6)
C5 C6 C7 C8 178.6(4)
C5 C6 C7 C12 -1.3(6)
C6 C7 C8 C9 -178.4(4)
C6 C7 C12 C11 178.0(4)
C6 C7 C12 C13 0.1(6)
C7 C8 C9 O1 179.4(4)
C7 C8 C9 C10 -0.4(7)
C7 C12 C13 C4 2.0(6)
C8 C7 C12 C11 -1.9(6)
C8 C7 C12 C13 -179.9(4)
C8 C9 C10 C11 -0.4(7)
C9 C10 C11 C12 -0.1(7)
C10 C11 C12 C7 1.2(7)
C10 C11 C12 C13 179.0(4)
C11 C12 C13 C4 -175.8(4)
C12 C7 C8 C9 1.6(6)
C13 C4 C5 C6 1.5(6)
C14 O1 C9 C8 5.5(7)
C14 O1 C9 C10 -174.7(4)
C15 C2 C3 C4 178.9(4)
C15 C16 C17 C18 -1.8(7)
C16 C15 C20 C19 -0.7(6)
C16 C17 C18 C19 0.4(6)
C16 C17 C18 C21 -179.5(4)
C17 C18 C19 C20 0.9(6)
C17 C18 C21 C22 -22.6(6)
C17 C18 C21 C25 158.1(4)
C18 C19 C20 C15 -0.8(6)
C18 C21 C22 C23 178.8(4)
C18 C21 C25 C24 -178.5(4)
C19 C18 C21 C22 157.5(4)
C19 C18 C21 C25 -21.8(6)
C20 C15 C16 C17 1.9(6)
C21 C18 C19 C20 -179.2(4)
C21 C22 C23 N2 0.6(7)
C22 C21 C25 C24 2.2(6)
C23 N2 C24 C25 -0.4(7)
C24 N2 C23 C22 0.6(7)
C25 C21 C22 C23 -1.9(7)
C26 N2 C23 C22 179.7(4)
C26 N2 C24 C25 -179.4(4)
